data_7100656
loop_
_publ_author_name
'Berthold Kersting'
'Julia Hausmann'
'Yves Journaux'
'Vasile Lozan'

_publ_section_title
;
Stabilisation of a paramagnetic dinickel borohydride complex by a
macrodinucleating hexaaza-dithiophenolate ligand
macrocycles
;
_journal_name_full 'Chemical Communications'
_journal_paper_doi 10.1039/b512744k
_journal_year 2006
_chemical_formula_structural
;
[(L)Ni2(u1,3-BH4)]BPh4(MeCN)2
;
_chemical_formula_sum 'C66 H94 B2 N8 Ni2 S2'
_chemical_formula_weight 1202.65
_space_group_IT_number 2
_symmetry_cell_setting triclinic
_symmetry_space_group_name_Hall '-P 1'
_symmetry_space_group_name_H-M 'P -1'
_cell_angle_alpha 63.82(3)
_cell_angle_beta 70.97(3)
_cell_angle_gamma 66.47(3)
_cell_formula_units_Z 2
_cell_length_a 15.992(3)
_cell_length_b 16.080(3)
_cell_length_c 16.515(3)
_cell_measurement_temperature 210(2)
_cell_volume 3435.8(12)
_diffrn_ambient_temperature 210(2)
_exptl_crystal_density_diffrn 1.162
_refine_diff_density_rms 0.113
_cod_database_code 7100656

loop_
_symmetry_equiv_pos_as_xyz
'x, y, z'
'-x, -y, -z'

loop_
_atom_site_label
_atom_site_type_symbol
_atom_site_fract_x
_atom_site_fract_y
_atom_site_fract_z
_atom_site_U_iso_or_equiv
_atom_site_adp_type
_atom_site_occupancy
_atom_site_symmetry_multiplicity
_atom_site_calc_flag
_atom_site_refinement_flags
_atom_site_disorder_assembly
_atom_site_disorder_group
Ni1 Ni 0.21526(4) 1.29510(4) -0.23737(4) 0.03446(17) Uani 1 1 d . . .
Ni2 Ni 0.37664(4) 1.39107(4) -0.24274(4) 0.03248(17) Uani 1 1 d . . .
S1 S 0.36483(8) 1.22778(8) -0.18916(8) 0.0376(3) Uani 1 1 d . . .
S2 S 0.20823(8) 1.42298(8) -0.18972(8) 0.0372(3) Uani 1 1 d . . .
B1 B 0.3260(4) 1.4034(4) -0.4028(4) 0.0405(13) Uani 1 1 d D . .
H1 H 0.263(3) 1.364(3) -0.363(3) 0.049 Uiso 1 1 d D . .
H2 H 0.365(3) 1.420(4) -0.360(3) 0.049 Uiso 1 1 d D . .
H3 H 0.381(3) 1.353(3) -0.437(3) 0.049 Uiso 1 1 d D . .
H4 H 0.288(3) 1.478(3) -0.446(3) 0.049 Uiso 1 1 d D . .
N1 N 0.2459(3) 1.1697(3) -0.2774(3) 0.0430(10) Uani 1 1 d . . .
N2 N 0.1391(3) 1.2130(3) -0.1151(3) 0.0540(12) Uani 1 1 d . . .
N3 N 0.0691(3) 1.3770(3) -0.2697(4) 0.0513(12) Uani 1 1 d . . .
N4 N 0.3614(3) 1.5505(3) -0.2847(3) 0.0391(9) Uani 1 1 d . . .
N5 N 0.4140(3) 1.3813(3) -0.1253(3) 0.0456(10) Uani 1 1 d . . .
N6 N 0.5323(3) 1.3335(3) -0.2819(3) 0.0473(11) Uani 1 1 d . . .
C1 C 0.4448(3) 1.1762(3) -0.2700(3) 0.0335(10) Uani 1 1 d . . .
C2 C 0.4213(3) 1.1205(3) -0.2994(3) 0.0382(11) Uani 1 1 d . . .
C3 C 0.4850(3) 1.0811(4) -0.3640(4) 0.0425(12) Uani 1 1 d . . .
H3B H 0.4677 1.0463 -0.3849 0.051 Uiso 1 1 calc R . .
C4 C 0.5733(3) 1.0921(4) -0.3983(3) 0.0401(11) Uani 1 1 d . . .
C5 C 0.5964(3) 1.1448(4) -0.3651(4) 0.0427(12) Uani 1 1 d . . .
H5 H 0.6551 1.1530 -0.3862 0.051 Uiso 1 1 calc R . .
C6 C 0.5338(3) 1.1855(3) -0.3011(3) 0.0361(10) Uani 1 1 d . . .
C7 C 0.3345(3) 1.0914(3) -0.2532(4) 0.0451(12) Uani 1 1 d . . .
H7A H 0.3304 1.0681 -0.1874 0.054 Uiso 1 1 calc R . .
H7B H 0.3397 1.0375 -0.2684 0.054 Uiso 1 1 calc R . .
C8 C 0.2505(4) 1.1940(5) -0.3763(4) 0.0666(17) Uani 1 1 d . . .
H8A H 0.2542 1.1378 -0.3857 0.100 Uiso 1 1 calc R . .
H8B H 0.3044 1.2146 -0.4115 0.100 Uiso 1 1 calc R . .
H8C H 0.1959 1.2455 -0.3957 0.100 Uiso 1 1 calc R . .
C9 C 0.1705(4) 1.1249(4) -0.2199(4) 0.0541(15) Uani 1 1 d . . .
H9A H 0.1880 1.0600 -0.2205 0.065 Uiso 1 1 calc R . .
H9B H 0.1143 1.1632 -0.2455 0.065 Uiso 1 1 calc R . .
C10 C 0.1521(4) 1.1196(4) -0.1218(4) 0.0559(15) Uani 1 1 d . . .
H10A H 0.0969 1.0994 -0.0883 0.067 Uiso 1 1 calc R . .
H10B H 0.2037 1.0705 -0.0926 0.067 Uiso 1 1 calc R . .
C11 C 0.1729(6) 1.1892(6) -0.0305(4) 0.095(3) Uani 1 1 d . . .
H11A H 0.1573 1.2477 -0.0190 0.142 Uiso 1 1 calc R . .
H11B H 0.2390 1.1602 -0.0392 0.142 Uiso 1 1 calc R . .
H11C H 0.1440 1.1445 0.0209 0.142 Uiso 1 1 calc R . .
C12 C 0.0421(5) 1.2711(4) -0.1071(6) 0.089(3) Uani 1 1 d . . .
H12A H 0.0338 1.3219 -0.0860 0.107 Uiso 1 1 calc R . .
H12B H 0.0045 1.2302 -0.0618 0.107 Uiso 1 1 calc R . .
C13 C 0.0099(4) 1.3161(5) -0.1969(7) 0.087(3) Uani 1 1 d . . .
H13A H -0.0542 1.3564 -0.1899 0.104 Uiso 1 1 calc R . .
H13B H 0.0129 1.2654 -0.2155 0.104 Uiso 1 1 calc R . .
C14 C 0.0590(5) 1.3972(5) -0.3600(6) 0.085(2) Uani 1 1 d . . .
H14A H 0.0723 1.3373 -0.3679 0.127 Uiso 1 1 calc R . .
H14B H 0.1014 1.4316 -0.4045 0.127 Uiso 1 1 calc R . .
H14C H -0.0034 1.4363 -0.3682 0.127 Uiso 1 1 calc R . .
C15 C 0.0298(3) 1.4709(3) -0.2536(4) 0.0477(13) Uani 1 1 d . . .
H15A H 0.0241 1.4565 -0.1888 0.057 Uiso 1 1 calc R . .
H15B H -0.0322 1.5019 -0.2678 0.057 Uiso 1 1 calc R . .
C16 C 0.0843(3) 1.5418(3) -0.3074(3) 0.0372(10) Uani 1 1 d . . .
C17 C 0.1615(3) 1.5313(3) -0.2773(3) 0.0352(10) Uani 1 1 d . . .
C18 C 0.1969(3) 1.6088(3) -0.3141(3) 0.0361(10) Uani 1 1 d . . .
C19 C 0.1622(4) 1.6914(4) -0.3878(4) 0.0476(13) Uani 1 1 d . . .
H19 H 0.1877 1.7422 -0.4127 0.057 Uiso 1 1 calc R . .
C20 C 0.0912(4) 1.7000(4) -0.4252(4) 0.0527(14) Uani 1 1 d . A .
C21 C 0.0510(3) 1.6251(4) -0.3805(4) 0.0460(12) Uani 1 1 d . . .
H21 H 0.0000 1.6306 -0.4000 0.055 Uiso 1 1 calc R . .
C22 C 0.2631(3) 1.6100(3) -0.2678(4) 0.0396(11) Uani 1 1 d . . .
H22A H 0.2618 1.6768 -0.2871 0.047 Uiso 1 1 calc R . .
H22B H 0.2401 1.5879 -0.2021 0.047 Uiso 1 1 calc R . .
C23 C 0.3999(4) 1.5995(4) -0.3797(4) 0.0622(16) Uani 1 1 d . . .
H23A H 0.3839 1.6676 -0.3917 0.093 Uiso 1 1 calc R . .
H23B H 0.3750 1.5909 -0.4201 0.093 Uiso 1 1 calc R . .
H23C H 0.4662 1.5722 -0.3900 0.093 Uiso 1 1 calc R . .
C24 C 0.4071(4) 1.5538(4) -0.2208(4) 0.0575(16) Uani 1 1 d . . .
H24A H 0.4733 1.5403 -0.2440 0.069 Uiso 1 1 calc R . .
H24B H 0.3832 1.6184 -0.2182 0.069 Uiso 1 1 calc R . .
C25 C 0.3901(4) 1.4816(4) -0.1270(4) 0.0498(14) Uani 1 1 d . . .
H25A H 0.4264 1.4805 -0.0893 0.060 Uiso 1 1 calc R . .
H25B H 0.3251 1.5022 -0.1000 0.060 Uiso 1 1 calc R . .
C26 C 0.3645(7) 1.3260(6) -0.0377(4) 0.100(3) Uani 1 1 d . . .
H26A H 0.3800 1.2606 -0.0343 0.149 Uiso 1 1 calc R . .
H26B H 0.2988 1.3563 -0.0345 0.149 Uiso 1 1 calc R . .
H26C H 0.3826 1.3253 0.0127 0.149 Uiso 1 1 calc R . .
C27 C 0.5143(5) 1.3345(6) -0.1293(5) 0.092(3) Uani 1 1 d . . .
H27A H 0.5356 1.3557 -0.0952 0.111 Uiso 1 1 calc R . .
H27B H 0.5258 1.2647 -0.0995 0.111 Uiso 1 1 calc R . .
C28 C 0.5684(4) 1.3555(6) -0.2229(7) 0.102(3) Uani 1 1 d . . .
H28A H 0.6328 1.3168 -0.2209 0.123 Uiso 1 1 calc R . .
H28B H 0.5657 1.4235 -0.2497 0.123 Uiso 1 1 calc R . .
C29 C 0.5707(5) 1.3763(5) -0.3808(5) 0.079(2) Uani 1 1 d . . .
H29A H 0.5416 1.4453 -0.4026 0.118 Uiso 1 1 calc R . .
H29B H 0.5589 1.3482 -0.4150 0.118 Uiso 1 1 calc R . .
H29C H 0.6363 1.3630 -0.3887 0.118 Uiso 1 1 calc R . .
C30 C 0.5667(3) 1.2263(4) -0.2552(4) 0.0445(12) Uani 1 1 d . . .
H30A H 0.5480 1.1975 -0.1893 0.053 Uiso 1 1 calc R . .
H30B H 0.6339 1.2066 -0.2687 0.053 Uiso 1 1 calc R . .
C31 C 0.6427(4) 1.0457(4) -0.4674(4) 0.0495(13) Uani 1 1 d . . .
C32 C 0.6584(6) 0.9348(5) -0.4263(5) 0.091(3) Uani 1 1 d . . .
H32A H 0.6790 0.9079 -0.3689 0.136 Uiso 1 1 calc R . .
H32B H 0.7047 0.9054 -0.4680 0.136 Uiso 1 1 calc R . .
H32C H 0.6014 0.9222 -0.4163 0.136 Uiso 1 1 calc R . .
C33 C 0.7353(5) 1.0623(6) -0.4932(6) 0.090(3) Uani 1 1 d . . .
H33A H 0.7270 1.1307 -0.5157 0.134 Uiso 1 1 calc R . .
H33B H 0.7739 1.0364 -0.5400 0.134 Uiso 1 1 calc R . .
H33C H 0.7643 1.0303 -0.4402 0.134 Uiso 1 1 calc R . .
C34 C 0.6001(6) 1.0896(6) -0.5558(5) 0.091(2) Uani 1 1 d . . .
H34A H 0.5428 1.0753 -0.5403 0.136 Uiso 1 1 calc R . .
H34B H 0.6428 1.0617 -0.6001 0.136 Uiso 1 1 calc R . .
H34C H 0.5887 1.1588 -0.5811 0.136 Uiso 1 1 calc R . .
C35 C 0.0557(5) 1.7893(5) -0.5062(5) 0.085(2) Uani 1 1 d . . .
C36 C 0.1268(7) 1.8321(7) -0.5709(6) 0.140(5) Uani 1 1 d . A 1
H36A H 0.1011 1.8847 -0.6223 0.210 Uiso 1 1 calc R A 1
H36B H 0.1767 1.7839 -0.5918 0.210 Uiso 1 1 calc R A 1
H36C H 0.1499 1.8563 -0.5414 0.210 Uiso 1 1 calc R A 1
C37 C 0.0002(13) 1.7768(10) -0.5473(11) 0.298(13) Uani 1 1 d . A 1
H37A H -0.0313 1.8389 -0.5874 0.447 Uiso 1 1 calc R A 1
H37B H -0.0446 1.7472 -0.5008 0.447 Uiso 1 1 calc R A 1
H37C H 0.0383 1.7358 -0.5821 0.447 Uiso 1 1 calc R A 1
C38 C -0.0075(13) 1.8701(10) -0.4679(9) 0.338(16) Uani 1 1 d . A 1
H38A H 0.0294 1.8909 -0.4494 0.506 Uiso 1 1 calc R A 1
H38B H -0.0518 1.8456 -0.4160 0.506 Uiso 1 1 calc R A 1
H38C H -0.0396 1.9241 -0.5145 0.506 Uiso 1 1 calc R A 1
B2 B 0.7442(4) 1.2370(4) 0.0404(4) 0.0398(12) Uani 1 1 d . B 1
C101 C 0.6386(3) 1.2599(3) 0.1015(4) 0.0395(11) Uani 1 1 d . B 1
C102 C 0.5680(3) 1.3484(3) 0.0726(3) 0.0367(10) Uani 1 1 d . B 1
H102 H 0.5833 1.3983 0.0197 0.044 Uiso 1 1 calc R B 1
C103 C 0.4771(3) 1.3645(4) 0.1195(4) 0.0468(12) Uani 1 1 d . B 1
H103 H 0.4330 1.4241 0.0981 0.056 Uiso 1 1 calc R B 1
C104 C 0.4522(4) 1.2913(5) 0.1985(4) 0.0647(17) Uani 1 1 d . B 1
H104 H 0.3911 1.3008 0.2297 0.078 Uiso 1 1 calc R B 1
C105 C 0.5175(4) 1.2063(5) 0.2294(5) 0.078(2) Uani 1 1 d . B 1
H105 H 0.5016 1.1580 0.2836 0.094 Uiso 1 1 calc R B 1
C106 C 0.6091(4) 1.1895(4) 0.1814(5) 0.0647(17) Uani 1 1 d . B 1
H106 H 0.6519 1.1291 0.2037 0.078 Uiso 1 1 calc R B 1
C201 C 0.8211(3) 1.1602(3) 0.1061(3) 0.0394(11) Uani 1 1 d . B 1
C202 C 0.9031(3) 1.0976(3) 0.0757(3) 0.0379(11) Uani 1 1 d . B 1
H202 H 0.9112 1.0950 0.0184 0.046 Uiso 1 1 calc R B 1
C203 C 0.8130(4) 1.1585(4) 0.1947(4) 0.0553(14) Uani 1 1 d . B 1
H203 H 0.7589 1.1967 0.2198 0.066 Uiso 1 1 calc R B 1
C204 C 0.9733(4) 1.0391(4) 0.1266(4) 0.0474(13) Uani 1 1 d . B 1
H204 H 1.0265 0.9981 0.1036 0.057 Uiso 1 1 calc R B 1
C205 C 0.9639(4) 1.0419(5) 0.2116(4) 0.0622(16) Uani 1 1 d . B 1
H205 H 1.0114 1.0040 0.2453 0.075 Uiso 1 1 calc R B 1
C206 C 0.8850(5) 1.1001(5) 0.2459(4) 0.0675(17) Uani 1 1 d . B 1
H206 H 0.8783 1.1015 0.3034 0.081 Uiso 1 1 calc R B 1
C301 C 0.7711(4) 1.3394(4) -0.0156(4) 0.0522(14) Uani 1 1 d . B 1
C302 C 0.8214(4) 1.3680(4) 0.0170(5) 0.0668(18) Uani 1 1 d . B 1
H302 H 0.8428 1.3264 0.0717 0.080 Uiso 1 1 calc R B 1
C303 C 0.8409(6) 1.4570(6) -0.0292(7) 0.100(3) Uani 1 1 d . B 1
H303 H 0.8751 1.4734 -0.0056 0.120 Uiso 1 1 calc R B 1
C304 C 0.8093(6) 1.5199(6) -0.1095(8) 0.110(4) Uani 1 1 d . B 1
H304 H 0.8216 1.5792 -0.1402 0.133 Uiso 1 1 calc R B 1
C305 C 0.7605(5) 1.4956(6) -0.1438(6) 0.100(3) Uani 1 1 d . B 1
H305 H 0.7394 1.5384 -0.1984 0.120 Uiso 1 1 calc R B 1
C306 C 0.7414(4) 1.4079(5) -0.0989(5) 0.075(2) Uani 1 1 d . B 1
H306 H 0.7076 1.3932 -0.1245 0.090 Uiso 1 1 calc R B 1
C401 C 0.7456(4) 1.1886(4) -0.0294(4) 0.0566(15) Uani 1 1 d . B 1
C402 C 0.8076(5) 1.1989(6) -0.1151(5) 0.082(2) Uani 1 1 d . B 1
H402 H 0.8438 1.2398 -0.1351 0.098 Uiso 1 1 calc R B 1
C403 C 0.8157(7) 1.1498(8) -0.1698(7) 0.125(5) Uani 1 1 d . B 1
H403 H 0.8589 1.1569 -0.2242 0.150 Uiso 1 1 calc R B 1
C404 C 0.7645(10) 1.0936(8) -0.1474(10) 0.144(6) Uani 1 1 d . B 1
H404 H 0.7709 1.0620 -0.1855 0.173 Uiso 1 1 calc R B 1
C405 C 0.7013(8) 1.0822(6) -0.0666(9) 0.120(4) Uani 1 1 d . B 1
H405 H 0.6641 1.0433 -0.0510 0.144 Uiso 1 1 calc R B 1
C406 C 0.6913(5) 1.1287(4) -0.0063(6) 0.077(2) Uani 1 1 d . B 1
H406 H 0.6487 1.1192 0.0484 0.092 Uiso 1 1 calc R B 1
N7A N 0.4990(12) 1.0277(13) 0.0266(11) 0.132(3) Uani 0.50 1 d PDU . 1
C39A C 0.4577(12) 1.0551(15) 0.0841(13) 0.132(3) Uani 0.50 1 d PDU C 1
C40A C 0.3910(13) 1.0872(15) 0.1590(12) 0.132(3) Uani 0.50 1 d PDU C 1
H40A H 0.3288 1.1025 0.1515 0.198 Uiso 0.50 1 calc PR C 1
H40B H 0.3999 1.1437 0.1569 0.198 Uiso 0.50 1 calc PR C 1
H40C H 0.4010 1.0360 0.2171 0.198 Uiso 0.50 1 calc PR C 1
N7B N 0.0115 1.3796 0.1008 0.132(3) Uani 0.50 1 d PDU D 1
C39B C 0.0333(10) 1.3039(6) 0.1525(10) 0.132(3) Uani 0.50 1 d PDU D 1
C40B C 0.0844(14) 1.2081(6) 0.2129(11) 0.132(3) Uani 0.50 1 d PDU D 1
H40D H 0.0824 1.1574 0.1983 0.198 Uiso 0.50 1 calc PR D 1
H40E H 0.0561 1.1994 0.2758 0.198 Uiso 0.50 1 calc PR D 1
H40F H 0.1478 1.2055 0.2034 0.198 Uiso 0.50 1 calc PR D 1
N8A N -0.1694(17) 1.631(2) -0.4236(13) 0.178(6) Uani 0.50 1 d PDU E 1
C41A C -0.2075(16) 1.5760(18) -0.3976(18) 0.178(6) Uani 0.50 1 d PDU E 1
C42A C -0.2661(17) 1.5124(19) -0.3683(13) 0.178(6) Uani 0.50 1 d PDU E 1
H42A H -0.2285 1.4518 -0.3764 0.267 Uiso 0.50 1 calc PR E 1
H42B H -0.3137 1.5437 -0.4048 0.267 Uiso 0.50 1 calc PR E 1
H42C H -0.2941 1.5003 -0.3048 0.267 Uiso 0.50 1 calc PR E 1
N8B N -0.1829(14) 1.640(2) -0.3979(13) 0.178(6) Uani 0.50 1 d PDU F 2
C41B C -0.2505(13) 1.634(2) -0.3978(19) 0.178(6) Uani 0.50 1 d PDU F 2
C42B C -0.3441(13) 1.634(2) -0.3951(13) 0.178(6) Uani 0.50 1 d PDU F 2
H42D H -0.3847 1.6438 -0.3404 0.267 Uiso 0.50 1 calc PR F 2
H42E H -0.3404 1.5730 -0.3950 0.267 Uiso 0.50 1 calc PR F 2
H42F H -0.3679 1.6856 -0.4480 0.267 Uiso 0.50 1 calc PR F 2

loop_
_atom_site_aniso_label
_atom_site_aniso_U_11
_atom_site_aniso_U_22
_atom_site_aniso_U_33
_atom_site_aniso_U_23
_atom_site_aniso_U_13
_atom_site_aniso_U_12
Ni1 0.0330(3) 0.0287(3) 0.0381(3) -0.0128(3) 0.0019(3) -0.0115(2)
Ni2 0.0346(3) 0.0329(3) 0.0338(3) -0.0163(3) -0.0091(2) -0.0068(2)
S1 0.0406(6) 0.0328(6) 0.0362(6) -0.0167(5) -0.0045(5) -0.0050(5)
S2 0.0380(6) 0.0288(6) 0.0376(6) -0.0117(5) -0.0016(5) -0.0073(5)
B1 0.043(3) 0.046(3) 0.040(3) -0.019(3) -0.004(2) -0.020(3)
N1 0.039(2) 0.039(2) 0.051(3) -0.022(2) -0.0014(19) -0.0111(18)
N2 0.059(3) 0.037(2) 0.053(3) -0.017(2) 0.018(2) -0.024(2)
N3 0.035(2) 0.041(2) 0.081(3) -0.023(2) -0.013(2) -0.0117(19)
N4 0.041(2) 0.038(2) 0.039(2) -0.0123(18) -0.0104(18) -0.0118(18)
N5 0.065(3) 0.038(2) 0.039(2) -0.0152(19) -0.024(2) -0.007(2)
N6 0.034(2) 0.051(3) 0.071(3) -0.040(2) -0.010(2) -0.0053(19)
C1 0.034(2) 0.029(2) 0.036(2) -0.0172(19) -0.0036(19) -0.0038(18)
C2 0.038(3) 0.027(2) 0.048(3) -0.017(2) -0.002(2) -0.010(2)
C3 0.039(3) 0.043(3) 0.056(3) -0.032(2) 0.003(2) -0.016(2)
C4 0.041(3) 0.041(3) 0.042(3) -0.026(2) 0.005(2) -0.014(2)
C5 0.035(3) 0.046(3) 0.055(3) -0.028(2) -0.002(2) -0.015(2)
C6 0.036(2) 0.034(2) 0.042(3) -0.021(2) -0.009(2) -0.004(2)
C7 0.048(3) 0.034(3) 0.052(3) -0.022(2) 0.001(2) -0.013(2)
C8 0.061(4) 0.077(4) 0.062(4) -0.042(4) -0.009(3) -0.005(3)
C9 0.041(3) 0.053(3) 0.079(4) -0.038(3) 0.005(3) -0.020(3)
C10 0.048(3) 0.031(3) 0.069(4) -0.014(3) 0.014(3) -0.018(2)
C11 0.153(8) 0.103(6) 0.037(4) -0.025(4) 0.026(4) -0.082(6)
C12 0.061(4) 0.038(3) 0.112(6) -0.019(4) 0.045(4) -0.017(3)
C13 0.031(3) 0.055(4) 0.169(9) -0.043(5) 0.002(4) -0.018(3)
C14 0.087(5) 0.073(5) 0.127(7) -0.059(5) -0.063(5) 0.006(4)
C15 0.032(3) 0.034(3) 0.074(4) -0.019(3) -0.006(2) -0.010(2)
C16 0.030(2) 0.033(2) 0.045(3) -0.017(2) -0.002(2) -0.0072(19)
C17 0.033(2) 0.030(2) 0.040(3) -0.016(2) -0.004(2) -0.0055(19)
C18 0.033(2) 0.032(2) 0.047(3) -0.016(2) -0.009(2) -0.0089(19)
C19 0.045(3) 0.031(2) 0.061(3) -0.004(2) -0.017(3) -0.015(2)
C20 0.051(3) 0.038(3) 0.065(4) -0.003(3) -0.025(3) -0.016(2)
C21 0.037(3) 0.043(3) 0.058(3) -0.012(2) -0.016(2) -0.015(2)
C22 0.042(3) 0.032(2) 0.050(3) -0.017(2) -0.012(2) -0.011(2)
C23 0.056(4) 0.056(4) 0.052(3) -0.006(3) -0.005(3) -0.014(3)
C24 0.054(3) 0.043(3) 0.088(5) -0.018(3) -0.035(3) -0.015(3)
C25 0.071(4) 0.040(3) 0.047(3) -0.022(2) -0.028(3) -0.004(3)
C26 0.198(10) 0.094(6) 0.036(3) -0.009(3) -0.028(5) -0.081(6)
C27 0.080(5) 0.109(6) 0.110(6) -0.086(5) -0.069(5) 0.044(4)
C28 0.042(4) 0.135(7) 0.202(10) -0.139(8) -0.033(5) 0.000(4)
C29 0.063(4) 0.057(4) 0.098(5) -0.037(4) 0.031(4) -0.026(3)
C30 0.036(3) 0.051(3) 0.056(3) -0.032(3) -0.018(2) -0.001(2)
C31 0.050(3) 0.058(3) 0.052(3) -0.037(3) 0.011(3) -0.024(3)
C32 0.107(6) 0.056(4) 0.089(5) -0.046(4) 0.030(5) -0.021(4)
C33 0.062(4) 0.127(7) 0.108(6) -0.086(6) 0.032(4) -0.045(4)
C34 0.094(6) 0.118(7) 0.075(5) -0.059(5) 0.004(4) -0.034(5)
C35 0.062(4) 0.070(5) 0.091(5) 0.022(4) -0.039(4) -0.028(4)
C36 0.140(8) 0.160(9) 0.088(6) 0.069(6) -0.074(6) -0.099(7)
C37 0.45(2) 0.237(15) 0.267(17) 0.194(13) -0.314(19) -0.283(18)
C38 0.37(2) 0.194(14) 0.111(10) -0.013(10) -0.055(13) 0.206(16)
B2 0.039(3) 0.034(3) 0.041(3) -0.016(2) -0.006(2) -0.005(2)
C101 0.036(3) 0.032(2) 0.050(3) -0.016(2) -0.009(2) -0.007(2)
C102 0.036(3) 0.036(2) 0.039(3) -0.015(2) -0.007(2) -0.011(2)
C103 0.032(3) 0.048(3) 0.055(3) -0.024(3) -0.004(2) -0.004(2)
C104 0.042(3) 0.076(4) 0.060(4) -0.021(3) 0.004(3) -0.016(3)
C105 0.047(4) 0.063(4) 0.072(4) 0.015(3) 0.001(3) -0.020(3)
C106 0.052(3) 0.040(3) 0.076(4) -0.005(3) -0.006(3) -0.010(3)
C201 0.038(3) 0.034(2) 0.048(3) -0.018(2) -0.008(2) -0.008(2)
C202 0.036(3) 0.033(2) 0.044(3) -0.015(2) -0.007(2) -0.009(2)
C203 0.050(3) 0.061(4) 0.055(3) -0.029(3) -0.013(3) -0.005(3)
C204 0.039(3) 0.043(3) 0.052(3) -0.011(2) -0.016(2) -0.004(2)
C205 0.055(4) 0.064(4) 0.059(4) -0.014(3) -0.024(3) -0.008(3)
C206 0.075(4) 0.077(4) 0.050(4) -0.022(3) -0.023(3) -0.014(4)
C301 0.033(3) 0.040(3) 0.061(4) -0.018(3) 0.004(2) 0.000(2)
C302 0.064(4) 0.048(3) 0.085(5) -0.038(3) 0.013(3) -0.019(3)
C303 0.088(6) 0.065(5) 0.136(8) -0.054(5) 0.041(6) -0.039(4)
C304 0.080(6) 0.049(4) 0.128(8) -0.023(5) 0.056(6) -0.017(4)
C305 0.053(4) 0.064(5) 0.094(6) 0.008(4) 0.016(4) 0.004(4)
C306 0.046(3) 0.064(4) 0.066(4) 0.003(3) 0.003(3) -0.007(3)
C401 0.042(3) 0.051(3) 0.072(4) -0.032(3) -0.031(3) 0.018(3)
C402 0.053(4) 0.118(6) 0.076(5) -0.065(5) -0.027(3) 0.019(4)
C403 0.101(7) 0.160(10) 0.115(7) -0.107(8) -0.075(6) 0.069(7)
C404 0.164(12) 0.124(9) 0.185(12) -0.121(9) -0.141(11) 0.078(8)
C405 0.148(9) 0.064(5) 0.188(11) -0.064(7) -0.127(9) 0.027(5)
C406 0.088(5) 0.041(3) 0.113(6) -0.034(4) -0.060(5) 0.009(3)
N7A 0.186(9) 0.118(7) 0.128(8) -0.050(5) -0.055(6) -0.055(7)
C39A 0.186(9) 0.118(7) 0.128(8) -0.050(5) -0.055(6) -0.055(7)
C40A 0.186(9) 0.118(7) 0.128(8) -0.050(5) -0.055(6) -0.055(7)
N7B 0.186(9) 0.118(7) 0.128(8) -0.050(5) -0.055(6) -0.055(7)
C39B 0.186(9) 0.118(7) 0.128(8) -0.050(5) -0.055(6) -0.055(7)
C40B 0.186(9) 0.118(7) 0.128(8) -0.050(5) -0.055(6) -0.055(7)
N8A 0.181(10) 0.325(14) 0.064(5) -0.019(8) -0.021(6) -0.169(10)
C41A 0.181(10) 0.325(14) 0.064(5) -0.019(8) -0.021(6) -0.169(10)
C42A 0.181(10) 0.325(14) 0.064(5) -0.019(8) -0.021(6) -0.169(10)
N8B 0.181(10) 0.325(14) 0.064(5) -0.019(8) -0.021(6) -0.169(10)
C41B 0.181(10) 0.325(14) 0.064(5) -0.019(8) -0.021(6) -0.169(10)
C42B 0.181(10) 0.325(14) 0.064(5) -0.019(8) -0.021(6) -0.169(10)

loop_
_geom_bond_atom_site_label_1
_geom_bond_atom_site_label_2
_geom_bond_distance
_geom_bond_site_symmetry_2
_geom_bond_publ_flag
Ni1 N2 2.152(4) . ?
Ni1 N1 2.219(4) . ?
Ni1 N3 2.284(4) . ?
Ni1 S1 2.4374(16) . ?
Ni1 S2 2.4588(14) . ?
Ni1 H1 1.93(4) . ?
Ni2 N5 2.135(4) . ?
Ni2 N6 2.260(4) . ?
Ni2 N4 2.271(4) . ?
Ni2 S1 2.4393(15) . ?
Ni2 S2 2.4574(15) . ?
Ni2 H2 1.84(4) . ?
S1 C1 1.767(4) . ?
S2 C17 1.769(5) . ?
B1 H1 1.25(4) . ?
B1 H2 1.24(4) . ?
B1 H3 1.12(4) . ?
B1 H4 1.12(4) . ?
N1 C8 1.486(7) . ?
N1 C9 1.489(7) . ?
N1 C7 1.501(6) . ?
N2 C12 1.454(8) . ?
N2 C10 1.481(6) . ?
N2 C11 1.499(9) . ?
N3 C14 1.429(8) . ?
N3 C15 1.494(6) . ?
N3 C13 1.504(8) . ?
N4 C23 1.460(7) . ?
N4 C22 1.488(6) . ?
N4 C24 1.493(7) . ?
N5 C27 1.467(8) . ?
N5 C26 1.481(8) . ?
N5 C25 1.490(6) . ?
N6 C29 1.487(8) . ?
N6 C30 1.483(6) . ?
N6 C28 1.496(7) . ?
C1 C6 1.392(6) . ?
C1 C2 1.397(6) . ?
C2 C3 1.397(6) . ?
C2 C7 1.496(7) . ?
C3 C4 1.392(7) . ?
C3 H3B 0.9300 . ?
C4 C5 1.396(7) . ?
C4 C31 1.534(6) . ?
C5 C6 1.395(6) . ?
C5 H5 0.9300 . ?
C6 C30 1.503(6) . ?
C7 H7A 0.9700 . ?
C7 H7B 0.9700 . ?
C8 H8A 0.9600 . ?
C8 H8B 0.9600 . ?
C8 H8C 0.9600 . ?
C9 C10 1.520(8) . ?
C9 H9A 0.9700 . ?
C9 H9B 0.9700 . ?
C10 H10A 0.9700 . ?
C10 H10B 0.9700 . ?
C11 H11A 0.9600 . ?
C11 H11B 0.9600 . ?
C11 H11C 0.9600 . ?
C12 C13 1.497(11) . ?
C12 H12A 0.9700 . ?
C12 H12B 0.9700 . ?
C13 H13A 0.9700 . ?
C13 H13B 0.9700 . ?
C14 H14A 0.9600 . ?
C14 H14B 0.9600 . ?
C14 H14C 0.9600 . ?
C15 C16 1.498(7) . ?
C15 H15A 0.9700 . ?
C15 H15B 0.9700 . ?
C16 C17 1.398(7) . ?
C16 C21 1.400(7) . ?
C17 C18 1.383(6) . ?
C18 C19 1.407(7) . ?
C18 C22 1.505(6) . ?
C19 C20 1.394(7) . ?
C19 H19 0.9300 . ?
C20 C21 1.390(7) . ?
C20 C35 1.524(8) . ?
C21 H21 0.9300 . ?
C22 H22A 0.9700 . ?
C22 H22B 0.9700 . ?
C23 H23A 0.9600 . ?
C23 H23B 0.9600 . ?
C23 H23C 0.9600 . ?
C24 C25 1.488(8) . ?
C24 H24A 0.9700 . ?
C24 H24B 0.9700 . ?
C25 H25A 0.9700 . ?
C25 H25B 0.9700 . ?
C26 H26A 0.9600 . ?
C26 H26B 0.9600 . ?
C26 H26C 0.9600 . ?
C27 C28 1.468(12) . ?
C27 H27A 0.9700 . ?
C27 H27B 0.9700 . ?
C28 H28A 0.9700 . ?
C28 H28B 0.9700 . ?
C29 H29A 0.9600 . ?
C29 H29B 0.9600 . ?
C29 H29C 0.9600 . ?
C30 H30A 0.9700 . ?
C30 H30B 0.9700 . ?
C31 C33 1.500(8) . ?
C31 C32 1.545(8) . ?
C31 C34 1.564(9) . ?
C32 H32A 0.9600 . ?
C32 H32B 0.9600 . ?
C32 H32C 0.9600 . ?
C33 H33A 0.9600 . ?
C33 H33B 0.9600 . ?
C33 H33C 0.9600 . ?
C34 H34A 0.9600 . ?
C34 H34B 0.9600 . ?
C34 H34C 0.9600 . ?
C35 C37 1.394(12) . ?
C35 C36 1.447(10) . ?
C35 C38 1.540(15) . ?
C36 H36A 0.9600 . ?
C36 H36B 0.9600 . ?
C36 H36C 0.9600 . ?
C37 H37A 0.9600 . ?
C37 H37B 0.9600 . ?
C37 H37C 0.9600 . ?
C38 H38A 0.9600 . ?
C38 H38B 0.9600 . ?
C38 H38C 0.9600 . ?
B2 C201 1.640(8) . ?
B2 C401 1.643(8) . ?
B2 C301 1.647(8) . ?
B2 C101 1.651(7) . ?
C101 C106 1.395(8) . ?
C101 C102 1.413(6) . ?
C102 C103 1.387(7) . ?
C102 H102 0.9300 . ?
C103 C104 1.389(8) . ?
C103 H103 0.9300 . ?
C104 C105 1.346(8) . ?
C104 H104 0.9300 . ?
C105 C106 1.400(8) . ?
C105 H105 0.9300 . ?
C106 H106 0.9300 . ?
C201 C202 1.395(6) . ?
C201 C203 1.416(7) . ?
C202 C204 1.388(7) . ?
C202 H202 0.9300 . ?
C203 C206 1.411(8) . ?
C203 H203 0.9300 . ?
C204 C205 1.382(8) . ?
C204 H204 0.9300 . ?
C205 C206 1.360(9) . ?
C205 H205 0.9300 . ?
C206 H206 0.9300 . ?
C301 C302 1.395(9) . ?
C301 C306 1.415(8) . ?
C302 C303 1.402(9) . ?
C302 H302 0.9300 . ?
C303 C304 1.372(14) . ?
C303 H303 0.9300 . ?
C304 C305 1.345(13) . ?
C304 H304 0.9300 . ?
C305 C306 1.380(11) . ?
C305 H305 0.9300 . ?
C306 H306 0.9300 . ?
C401 C406 1.397(9) . ?
C401 C402 1.423(9) . ?
C402 C403 1.389(11) . ?
C402 H402 0.9300 . ?
C403 C404 1.312(17) . ?
C403 H403 0.9300 . ?
C404 C405 1.374(17) . ?
C404 H404 0.9300 . ?
C405 C406 1.427(11) . ?
C405 H405 0.9300 . ?
C406 H406 0.9300 . ?
N7A C39A 1.1232(19) . ?
N7A N7A 1.49(3) 2_675 ?
C39A C40A 1.481(2) . ?
C40A H40A 0.9600 . ?
C40A H40B 0.9600 . ?
C40A H40C 0.9600 . ?
N7B C39B 1.127(2) . ?
C39B C40B 1.485(2) . ?
C40B H40D 0.9600 . ?
C40B H40E 0.9600 . ?
C40B H40F 0.9600 . ?
N8A C41A 1.1212(19) . ?
C41A C42A 1.4812(19) . ?
C42A H42A 0.9600 . ?
C42A H42B 0.9600 . ?
C42A H42C 0.9600 . ?
N8B C41B 1.1209(19) . ?
C41B C42B 1.4810(19) . ?
C42B H42D 0.9600 . ?
C42B H42E 0.9600 . ?
C42B H42F 0.9600 . ?
